data_4515052
loop_
_publ_author_name
'Swaminathan, Srividya'
'Haribabu, Jebiti'
'Kalagatur, Naveen Kumar'
'Konakanchi, Ramaiah'
'Balakrishnan, Nithya'
'Bhuvanesh, Nattamai'
'Karvembu, Ramasamy'

_publ_section_title
;
 Synthesis and Anticancer Activity of
 [RuCl<sub>2</sub>(\h<sup>6</sup>-arene)(aroylthiourea)] Complexes-High
 Activity against the Human Neuroblastoma (IMR-32) Cancer Cell Line.
;
_journal_issue 4
_journal_name_full 'ACS omega'
_journal_page_first 6245
_journal_page_last 6256
_journal_paper_doi 10.1021/acsomega.9b00349
_journal_volume 4
_journal_year 2019
_chemical_formula_moiety 'C6 H6 Ru, 2(Cl), C18 H12 Cl2 N2 O S'
_chemical_formula_sum 'C24 H18 Cl4 N2 O Ru S'
_chemical_formula_weight 625.33
_space_group_crystal_system triclinic
_space_group_IT_number 2
_space_group_name_Hall '-P 1'
_space_group_name_H-M_alt 'P -1'
_symmetry_space_group_name_Hall '-P 1'
_symmetry_space_group_name_H-M 'P -1'
_atom_sites_solution_hydrogens geom
_atom_sites_solution_primary direct
_audit_creation_date 2016-08-17
_audit_creation_method
;
Olex2 1.2-beta
(compiled 2016.02.19 svn.r3266 for OlexSys, GUI svn.r5155)
;
_cell_angle_alpha 87.1000(10)
_cell_angle_beta 79.5120(10)
_cell_angle_gamma 77.6700(10)
_cell_formula_units_Z 2
_cell_length_a 6.6357(3)
_cell_length_b 11.8488(5)
_cell_length_c 15.8163(7)
_cell_measurement_reflns_used 9917
_cell_measurement_temperature 110.0
_cell_measurement_theta_max 27.448
_cell_measurement_theta_min 2.206
_cell_volume 1194.49(9)
_computing_molecular_graphics 'Olex2 (Dolomanov et al., 2009)'
_computing_publication_material 'Olex2 (Dolomanov et al., 2009)'
_computing_structure_refinement 'ShelXL (Sheldrick, 2015)'
_computing_structure_solution 'ShelXT (Sheldrick, 2015)'
_diffrn_ambient_temperature 110.0
_diffrn_measured_fraction_theta_full 0.999
_diffrn_measured_fraction_theta_max 0.994
_diffrn_measurement_device_type 'Bruker APEX-II CCD'
_diffrn_measurement_method '\f and \w scans'
_diffrn_radiation_type MoK\a
_diffrn_radiation_wavelength 0.71073
_diffrn_reflns_av_R_equivalents 0.0520
_diffrn_reflns_av_unetI/netI 0.0513
_diffrn_reflns_Laue_measured_fraction_full 0.999
_diffrn_reflns_Laue_measured_fraction_max 0.994
_diffrn_reflns_limit_h_max 8
_diffrn_reflns_limit_h_min -8
_diffrn_reflns_limit_k_max 15
_diffrn_reflns_limit_k_min -15
_diffrn_reflns_limit_l_max 20
_diffrn_reflns_limit_l_min -20
_diffrn_reflns_number 25501
_diffrn_reflns_point_group_measured_fraction_full 0.999
_diffrn_reflns_point_group_measured_fraction_max 0.994
_diffrn_reflns_theta_full 25.242
_diffrn_reflns_theta_max 27.526
_diffrn_reflns_theta_min 2.620
_diffrn_standards_number 0
_exptl_absorpt_coefficient_mu 1.213
_exptl_absorpt_correction_T_max 0.4305
_exptl_absorpt_correction_T_min 0.3321
_exptl_absorpt_correction_type multi-scan
_exptl_absorpt_process_details
;
SADABS-2014/3 (Bruker,2014/3) was used for absorption correction.
wR2(int) was 0.1389 before and 0.0718 after correction.
The Ratio of minimum to maximum transmission is 0.7714.
The \l/2 correction factor is Not present.
;
_exptl_crystal_colour brown
_exptl_crystal_colour_primary brown
_exptl_crystal_density_diffrn 1.739
_exptl_crystal_description plate
_exptl_crystal_F_000 624
_exptl_crystal_size_max 0.333
_exptl_crystal_size_mid 0.132
_exptl_crystal_size_min 0.068
_refine_diff_density_max 0.514
_refine_diff_density_min -0.632
_refine_diff_density_rms 0.104
_refine_ls_extinction_method none
_refine_ls_goodness_of_fit_ref 1.052
_refine_ls_hydrogen_treatment constr
_refine_ls_matrix_type full
_refine_ls_number_parameters 329
_refine_ls_number_reflns 5475
_refine_ls_number_restraints 273
_refine_ls_restrained_S_all 1.035
_refine_ls_R_factor_all 0.0520
_refine_ls_R_factor_gt 0.0341
_refine_ls_shift/su_max 0.003
_refine_ls_shift/su_mean 0.000
_refine_ls_structure_factor_coef Fsqd
_refine_ls_weighting_details 'w=1/[\s^2^(Fo^2^)+(0.0201P)^2^+0.8864P] where P=(Fo^2^+2Fc^2^)/3'
_refine_ls_weighting_scheme calc
_refine_ls_wR_factor_gt 0.0577
_refine_ls_wR_factor_ref 0.0617
_reflns_Friedel_coverage 0.000
_reflns_number_gt 4439
_reflns_number_total 5475
_reflns_threshold_expression 'I > 2\s(I)'
_cod_data_source_file ao9b00349_si_007.cif
_cod_data_source_block jhdnrb
_cod_database_code 4515052
_shelx_space_group_comment
;
The symmetry employed for this shelxl refinement is uniquely defined
by the following loop, which should always be used as a source of
symmetry information in preference to the above space-group names.
They are only intended as comments.
;
_shelx_estimated_absorpt_t_max 0.922
_shelx_estimated_absorpt_t_min 0.688
_olex2_refinement_description
;
1. Fixed Uiso
 At 1.2 times of:
  All C(H) groups, All N(H) groups
2. Uiso/Uaniso restraints and constraints
C19 \\sim C20 \\sim C21 \\sim C22 \\sim C23 \\sim C24 \\sim C19A \\sim C20A
\\sim C21A \\sim C22A \\sim C23A \\sim C24A: within 2A with sigma of 0.005 and
sigma for terminal atoms of 0.01
3. Rigid body (RIGU) restrains
 C19, C20, C21, C22, C23, C24, C19A, C20A, C21A, C22A, C23A, C24A
 with sigma for 1-2 distances of 0.005 and sigma for 1-3 distances of 0.005
4. Same fragment restrains
{C19, C20, C21, C22, C23, C24} sigma for 1-2: 0.005, 1-3: 0.04
as
{C19A, C20A, C21A, C22A, C23A, C24A}
5. Others
 Sof(C19A)=Sof(H19A)=Sof(C20A)=Sof(H20A)=Sof(C21A)=Sof(H21A)=Sof(C22A)=
 Sof(H22A)=Sof(C23A)=Sof(H23A)=Sof(C24A)=Sof(H24A)=1-FVAR(1)
 Sof(C19)=Sof(H19)=Sof(C20)=Sof(H20)=Sof(C21)=Sof(H21)=Sof(C22)=Sof(H22)=
 Sof(C23)=Sof(H23)=Sof(C24)=Sof(H24)=FVAR(1)
6.a Aromatic/amide H refined with riding coordinates:
 N1(H1), N2(H2), C5(H5), C7(H7), C8(H8), C10(H10), C11(H11), C12(H12),
 C15(H15), C16(H16), C17(H17), C18(H18), C19(H19), C20(H20), C21(H21), C22(H22),
  C23(H23), C24(H24), C19A(H19A), C20A(H20A), C21A(H21A), C22A(H22A),
 C23A(H23A), C24A(H24A)
6.b Fitted hexagon refined as free rotating group:
 C19(C20,C21,C22,C23,C24), C19A(C20A,C21A,C22A,C23A,C24A)
;
_shelx_shelxl_version_number 2014/7
_olex2_submission_special_instructions 'No special instructions were received'

loop_
_space_group_symop_operation_xyz
'x, y, z'
'-x, -y, -z'

loop_
_atom_site_label
_atom_site_type_symbol
_atom_site_fract_x
_atom_site_fract_y
_atom_site_fract_z
_atom_site_U_iso_or_equiv
_atom_site_adp_type
_atom_site_occupancy
_atom_site_site_symmetry_order
_atom_site_calc_flag
_atom_site_refinement_flags_posn
_atom_site_refinement_flags_adp
_atom_site_refinement_flags_occupancy
_atom_site_disorder_assembly
_atom_site_disorder_group
Ru1 Ru 0.83856(3) 0.74785(2) 0.50615(2) 0.01148(6) Uani 1 1 d . . . . .
Cl1 Cl 0.55613(10) 0.65166(5) 0.56102(4) 0.01752(14) Uani 1 1 d . . . . .
Cl2 Cl 0.64409(10) 0.91959(5) 0.58591(4) 0.01571(14) Uani 1 1 d . . . . .
Cl3 Cl 0.34512(11) 0.95336(6) 0.95210(4) 0.02466(17) Uani 1 1 d . . . . .
Cl4 Cl -0.30036(11) 1.08956(6) 0.78631(5) 0.02716(17) Uani 1 1 d . . . . .
S1 S 1.00390(10) 0.66201(5) 0.62387(4) 0.01270(14) Uani 1 1 d . . . . .
O1 O 0.5466(3) 0.71882(16) 0.87876(11) 0.0201(4) Uani 1 1 d . . . . .
N1 N 0.6611(3) 0.74955(17) 0.73587(13) 0.0124(5) Uani 1 1 d . . . . .
H1 H 0.6256 0.7899 0.6906 0.015 Uiso 1 1 calc R . . . .
N2 N 0.9097(3) 0.61669(17) 0.79245(13) 0.0137(5) Uani 1 1 d . . . . .
H2 H 0.8177 0.6326 0.8401 0.016 Uiso 1 1 calc R . . . .
C1 C 0.8537(4) 0.6742(2) 0.72291(16) 0.0119(5) Uani 1 1 d . . . . .
C2 C 0.5187(4) 0.7690(2) 0.81095(16) 0.0145(6) Uani 1 1 d . . . . .
C3 C 0.3224(4) 0.8549(2) 0.80233(16) 0.0121(5) Uani 1 1 d . . . . .
C4 C 0.2284(4) 0.9378(2) 0.86492(16) 0.0155(6) Uani 1 1 d . . . . .
C5 C 0.0404(4) 1.0124(2) 0.85954(17) 0.0182(6) Uani 1 1 d . . . . .
H5 H -0.0196 1.0705 0.9013 0.022 Uiso 1 1 calc R . . . .
C6 C -0.0585(4) 1.0002(2) 0.79156(17) 0.0161(6) Uani 1 1 d . . . . .
C7 C 0.0304(4) 0.9199(2) 0.72792(17) 0.0145(6) Uani 1 1 d . . . . .
H7 H -0.0390 0.9133 0.6815 0.017 Uiso 1 1 calc R . . . .
C8 C 0.2228(4) 0.8495(2) 0.73337(16) 0.0128(5) Uani 1 1 d . . . . .
H8 H 0.2883 0.7962 0.6888 0.015 Uiso 1 1 calc R . . . .
C9 C 1.0940(4) 0.5337(2) 0.80204(16) 0.0128(5) Uani 1 1 d . . . . .
C10 C 1.2864(4) 0.5386(2) 0.75471(16) 0.0154(6) Uani 1 1 d . . . . .
H10 H 1.2992 0.5960 0.7110 0.018 Uiso 1 1 calc R . . . .
C11 C 1.4661(4) 0.4580(2) 0.77091(17) 0.0180(6) Uani 1 1 d . . . . .
H11 H 1.5991 0.4607 0.7373 0.022 Uiso 1 1 calc R . . . .
C12 C 1.4501(4) 0.3770(2) 0.83405(18) 0.0204(6) Uani 1 1 d . . . . .
H12 H 1.5727 0.3243 0.8447 0.024 Uiso 1 1 calc R . . . .
C13 C 1.2544(4) 0.3695(2) 0.88405(17) 0.0163(6) Uani 1 1 d . . . . .
C14 C 1.0700(4) 0.4486(2) 0.86845(16) 0.0139(6) Uani 1 1 d . . . . .
C15 C 1.2353(5) 0.2860(2) 0.95061(18) 0.0245(7) Uani 1 1 d . . . . .
H15 H 1.3574 0.2334 0.9619 0.029 Uiso 1 1 calc R . . . .
C16 C 1.0473(5) 0.2794(2) 0.99842(19) 0.0277(7) Uani 1 1 d . . . . .
H16 H 1.0386 0.2226 1.0428 0.033 Uiso 1 1 calc R . . . .
C17 C 0.8644(5) 0.3563(2) 0.98271(18) 0.0255(7) Uani 1 1 d . . . . .
H17 H 0.7324 0.3508 1.0161 0.031 Uiso 1 1 calc R . . . .
C18 C 0.8762(4) 0.4392(2) 0.91939(17) 0.0196(6) Uani 1 1 d . . . . .
H18 H 0.7520 0.4912 0.9097 0.024 Uiso 1 1 calc R . . . .
C19 C 1.0458(4) 0.8394(2) 0.42279(18) 0.0186(8) Uani 0.805(5) 1 d D U P A 1
H19 H 1.1053 0.9015 0.4351 0.022 Uiso 0.805(5) 1 calc R . P A 1
C20 C 0.8542(4) 0.86202(15) 0.3947(2) 0.0204(9) Uani 0.805(5) 1 d DG U P A 1
H20 H 0.7829 0.9396 0.3879 0.024 Uiso 0.805(5) 1 calc R . P A 1
C21 C 0.7671(3) 0.7712(3) 0.37664(18) 0.0203(8) Uani 0.805(5) 1 d DG U P A 1
H21 H 0.6362 0.7866 0.3574 0.024 Uiso 0.805(5) 1 calc R . P A 1
C22 C 0.8715(6) 0.6577(2) 0.38664(17) 0.0204(8) Uani 0.805(5) 1 d DG U P A 1
H22 H 0.8119 0.5956 0.3743 0.024 Uiso 0.805(5) 1 calc R . P A 1
C23 C 1.0630(5) 0.63515(17) 0.41472(18) 0.0182(9) Uani 0.805(5) 1 d DG U P A 1
H23 H 1.1343 0.5576 0.4216 0.022 Uiso 0.805(5) 1 calc R . P A 1
C24 C 1.1501(3) 0.7260(3) 0.43280(16) 0.0183(8) Uani 0.805(5) 1 d DG U P A 1
H24 H 1.2810 0.7106 0.4520 0.022 Uiso 0.805(5) 1 calc R . P A 1
C19A C 0.982(2) 0.8704(7) 0.4191(8) 0.0186(14) Uani 0.195(5) 1 d D U P A 2
H19A H 0.9827 0.9493 0.4271 0.022 Uiso 0.195(5) 1 calc R . P A 2
C20A C 0.8202(17) 0.8410(10) 0.3862(9) 0.0186(14) Uani 0.195(5) 1 d DG U P A 2
H20A H 0.7098 0.8998 0.3717 0.022 Uiso 0.195(5) 1 calc R . P A 2
C21A C 0.8196(18) 0.7256(13) 0.3746(8) 0.0194(13) Uani 0.195(5) 1 d DG U P A 2
H21A H 0.7088 0.7055 0.3521 0.023 Uiso 0.195(5) 1 calc R . P A 2
C22A C 0.981(3) 0.6395(7) 0.3959(8) 0.0182(13) Uani 0.195(5) 1 d DG U P A 2
H22A H 0.9808 0.5606 0.3880 0.022 Uiso 0.195(5) 1 calc R . P A 2
C23A C 1.1433(17) 0.6689(11) 0.4289(7) 0.0188(14) Uani 0.195(5) 1 d DG U P A 2
H23A H 1.2538 0.6101 0.4434 0.023 Uiso 0.195(5) 1 calc R . P A 2
C24A C 1.1439(15) 0.7844(14) 0.4405(7) 0.0166(15) Uani 0.195(5) 1 d DG U P A 2
H24A H 1.2547 0.8045 0.4630 0.020 Uiso 0.195(5) 1 calc R . P A 2

loop_
_atom_site_aniso_label
_atom_site_aniso_U_11
_atom_site_aniso_U_22
_atom_site_aniso_U_33
_atom_site_aniso_U_23
_atom_site_aniso_U_13
_atom_site_aniso_U_12
Ru1 0.01147(11) 0.01163(11) 0.00987(11) 0.00163(8) -0.00087(8) -0.00041(8)
Cl1 0.0142(3) 0.0215(3) 0.0186(3) -0.0003(3) -0.0036(3) -0.0067(3)
Cl2 0.0179(3) 0.0119(3) 0.0151(3) 0.0017(2) -0.0032(3) 0.0016(3)
Cl3 0.0279(4) 0.0307(4) 0.0153(3) -0.0065(3) -0.0069(3) -0.0016(3)
Cl4 0.0173(4) 0.0270(4) 0.0297(4) -0.0006(3) -0.0021(3) 0.0101(3)
S1 0.0104(3) 0.0142(3) 0.0119(3) 0.0009(3) -0.0013(3) -0.0001(3)
O1 0.0196(10) 0.0255(10) 0.0115(9) 0.0047(8) -0.0021(8) 0.0017(8)
N1 0.0116(11) 0.0160(11) 0.0085(10) 0.0035(9) -0.0029(9) -0.0001(9)
N2 0.0114(11) 0.0163(11) 0.0115(11) 0.0033(9) -0.0020(9) 0.0008(9)
C1 0.0116(13) 0.0110(12) 0.0139(13) 0.0010(10) -0.0026(11) -0.0038(10)
C2 0.0129(14) 0.0164(13) 0.0150(14) -0.0023(11) -0.0012(11) -0.0054(11)
C3 0.0102(13) 0.0120(12) 0.0129(13) 0.0020(10) 0.0004(11) -0.0025(10)
C4 0.0163(14) 0.0178(13) 0.0129(13) 0.0019(11) -0.0025(11) -0.0049(11)
C5 0.0194(15) 0.0155(13) 0.0159(14) -0.0036(11) 0.0031(12) 0.0005(12)
C6 0.0099(13) 0.0143(13) 0.0207(14) 0.0029(11) 0.0026(12) 0.0002(11)
C7 0.0142(14) 0.0138(13) 0.0169(14) 0.0028(11) -0.0034(11) -0.0060(11)
C8 0.0125(13) 0.0110(12) 0.0138(13) 0.0002(10) 0.0004(11) -0.0022(10)
C9 0.0124(13) 0.0124(12) 0.0147(13) 0.0003(10) -0.0066(11) -0.0013(10)
C10 0.0175(14) 0.0133(13) 0.0164(14) 0.0004(11) -0.0064(12) -0.0027(11)
C11 0.0107(14) 0.0185(14) 0.0247(15) -0.0045(12) -0.0042(12) -0.0006(11)
C12 0.0199(15) 0.0135(13) 0.0283(16) -0.0030(12) -0.0131(13) 0.0033(11)
C13 0.0221(15) 0.0115(13) 0.0186(14) -0.0015(11) -0.0112(12) -0.0036(11)
C14 0.0174(14) 0.0120(13) 0.0142(13) -0.0002(10) -0.0067(11) -0.0034(11)
C15 0.0348(18) 0.0123(14) 0.0283(16) 0.0037(12) -0.0175(15) -0.0002(13)
C16 0.046(2) 0.0191(15) 0.0232(16) 0.0085(12) -0.0153(15) -0.0110(14)
C17 0.0315(18) 0.0284(16) 0.0199(15) 0.0057(13) -0.0057(14) -0.0136(14)
C18 0.0224(16) 0.0203(14) 0.0177(14) 0.0046(12) -0.0079(13) -0.0051(12)
C19 0.0157(16) 0.0227(16) 0.0152(14) 0.0038(13) 0.0031(14) -0.0053(13)
C20 0.0214(16) 0.0201(15) 0.0140(14) 0.0102(13) 0.0027(13) 0.0010(13)
C21 0.0193(16) 0.0294(18) 0.0102(13) 0.0028(14) -0.0029(13) -0.0014(14)
C22 0.0252(19) 0.0259(17) 0.0103(14) -0.0044(13) 0.0006(14) -0.0080(15)
C23 0.0193(18) 0.0200(15) 0.0115(14) 0.0001(12) 0.0014(13) 0.0012(13)
C24 0.0124(14) 0.0262(18) 0.0134(13) 0.0028(14) 0.0017(12) -0.0014(13)
C19A 0.019(2) 0.020(2) 0.014(2) 0.005(2) 0.002(2) -0.002(2)
C20A 0.017(2) 0.023(2) 0.013(2) 0.006(2) 0.000(2) -0.001(2)
C21A 0.020(2) 0.023(2) 0.012(2) 0.000(2) 0.000(2) -0.002(2)
C22A 0.019(2) 0.023(2) 0.011(2) -0.001(2) 0.000(2) -0.004(2)
C23A 0.015(2) 0.024(3) 0.014(2) 0.002(2) 0.002(2) -0.001(2)
C24A 0.014(3) 0.023(3) 0.012(3) 0.003(3) 0.001(2) -0.004(2)

loop_
_atom_type_symbol
_atom_type_description
_atom_type_scat_dispersion_real
_atom_type_scat_dispersion_imag
_atom_type_scat_source
C C 0.0033 0.0016 'International Tables Vol C Tables 4.2.6.8 and 6.1.1.4'
H H 0.0000 0.0000 'International Tables Vol C Tables 4.2.6.8 and 6.1.1.4'
Cl Cl 0.1484 0.1585 'International Tables Vol C Tables 4.2.6.8 and 6.1.1.4'
N N 0.0061 0.0033 'International Tables Vol C Tables 4.2.6.8 and 6.1.1.4'
O O 0.0106 0.0060 'International Tables Vol C Tables 4.2.6.8 and 6.1.1.4'
Ru Ru -1.2594 0.8363 'International Tables Vol C Tables 4.2.6.8 and 6.1.1.4'
S S 0.1246 0.1234 'International Tables Vol C Tables 4.2.6.8 and 6.1.1.4'

loop_
_geom_angle_atom_site_label_1
_geom_angle_atom_site_label_2
_geom_angle_atom_site_label_3
_geom_angle
C19 Ru1 C20 37.5
C19 Ru1 C21 67.55(6)
C19 Ru1 C22 79.99(6)
C19 Ru1 C23 67.90(5)
C20 Ru1 C21 37.3
C20 Ru1 C22 67.40(6)
C22 Ru1 C21 37.3
C23 Ru1 C20 79.99(6)
C23 Ru1 C21 67.49(5)
C23 Ru1 C22 37.5
C24 Ru1 C19 37.7
C24 Ru1 C20 67.80(6)
C24 Ru1 C21 79.99(6)
C24 Ru1 C22 67.74(5)
C24 Ru1 C23 37.7
C19A Ru1 C23A 66.3(2)
C19A Ru1 C24A 36.67(15)
C20A Ru1 C19A 37.24(19)
C20A Ru1 C22A 67.7(3)
C20A Ru1 C23A 79.2(2)
C20A Ru1 C24A 66.7(3)
C21A Ru1 C19A 67.4(3)
C21A Ru1 C20A 37.76(19)
C21A Ru1 C22A 37.67(17)
C21A Ru1 C23A 67.3(2)
C21A Ru1 C24A 79.2(2)
C22A Ru1 C19A 79.2(2)
C22A Ru1 C23A 37.07(15)
C22A Ru1 C24A 66.6(2)
C23A Ru1 C24A 36.59(14)
C1 S1 Ru1 116.81(9)
C1 N1 H1 116.2
C2 N1 H1 116.2
C2 N1 C1 127.7(2)
C1 N2 H2 114.8
C1 N2 C9 130.4(2)
C9 N2 H2 114.8
N1 C1 S1 119.91(18)
N2 C1 S1 124.31(19)
N2 C1 N1 115.8(2)
O1 C2 N1 123.3(2)
O1 C2 C3 122.6(2)
N1 C2 C3 114.0(2)
C4 C3 C2 121.6(2)
C8 C3 C2 120.0(2)
C8 C3 C4 118.2(2)
C3 C4 Cl3 121.4(2)
C5 C4 Cl3 117.0(2)
C5 C4 C3 121.5(2)
C4 C5 H5 120.9
C4 C5 C6 118.2(2)
C6 C5 H5 120.9
C5 C6 Cl4 118.8(2)
C7 C6 Cl4 119.4(2)
C7 C6 C5 121.9(2)
C6 C7 H7 120.8
C6 C7 C8 118.4(2)
C8 C7 H7 120.8
C3 C8 H8 119.2
C7 C8 C3 121.5(2)
C7 C8 H8 119.2
N2 C9 C14 116.1(2)
C10 C9 N2 122.5(2)
C10 C9 C14 121.3(2)
C9 C10 H10 120.1
C9 C10 C11 119.9(2)
C11 C10 H10 120.1
C10 C11 H11 119.7
C12 C11 C10 120.5(3)
C12 C11 H11 119.7
C11 C12 H12 119.5
C11 C12 C13 121.1(2)
C13 C12 H12 119.5
C12 C13 C14 119.7(2)
C12 C13 C15 121.8(2)
C15 C13 C14 118.6(3)
C13 C14 C9 117.5(2)
C18 C14 C9 124.0(2)
C18 C14 C13 118.5(2)
C13 C15 H15 119.3
C16 C15 C13 121.5(3)
C16 C15 H15 119.3
C15 C16 H16 119.9
C15 C16 C17 120.2(3)
C17 C16 H16 119.9
C16 C17 H17 119.9
C18 C17 C16 120.1(3)
C18 C17 H17 119.9
C14 C18 H18 119.5
C17 C18 C14 121.0(3)
C17 C18 H18 119.5
Ru1 C19 H19 129.7
C20 C19 Ru1 71.79(8)
C20 C19 H19 120.0
C20 C19 C24 120.0
C24 C19 Ru1 70.94(8)
C24 C19 H19 120.0
Ru1 C20 H20 130.2
C19 C20 Ru1 70.69(7)
C19 C20 H20 120.0
C19 C20 C21 120.0
C21 C20 Ru1 71.68(7)
C21 C20 H20 120.0
Ru1 C21 H21 130.4
C20 C21 Ru1 71.00(8)
C20 C21 H21 120.0
C22 C21 Ru1 71.15(8)
C22 C21 C20 120.0
C22 C21 H21 120.0
Ru1 C22 H22 130.3
C21 C22 Ru1 71.56(8)
C21 C22 H22 120.0
C21 C22 C23 120.0
C23 C22 Ru1 70.72(7)
C23 C22 H22 120.0
Ru1 C23 H23 129.8
C22 C23 Ru1 71.82(8)
C22 C23 H23 120.0
C24 C23 Ru1 70.82(8)
C24 C23 C22 120.0
C24 C23 H23 120.0
Ru1 C24 H24 129.6
C19 C24 Ru1 71.36(8)
C19 C24 H24 120.0
C23 C24 Ru1 71.51(8)
C23 C24 C19 120.0
C23 C24 H24 120.0
Ru1 C19A H19A 130.1
C20A C19A Ru1 69.8(4)
C20A C19A H19A 120.0
C20A C19A C24A 120.0
C24A C19A Ru1 72.6(4)
C24A C19A H19A 120.0
Ru1 C20A H20A 128.8
C19A C20A Ru1 73.0(3)
C19A C20A H20A 120.0
C19A C20A C21A 120.0
C21A C20A Ru1 70.5(4)
C21A C20A H20A 120.0
Ru1 C21A H21A 128.3
C20A C21A Ru1 71.7(4)
C20A C21A H21A 120.0
C22A C21A Ru1 72.2(4)
C22A C21A C20A 120.0
C22A C21A H21A 120.0
Ru1 C22A H22A 129.1
C21A C22A Ru1 70.2(4)
C21A C22A H22A 120.0
C23A C22A Ru1 73.1(3)
C23A C22A C21A 120.0
C23A C22A H22A 120.0
Ru1 C23A H23A 130.4
C22A C23A Ru1 69.9(3)
C22A C23A H23A 120.0
C22A C23A C24A 120.0
C24A C23A Ru1 72.3(3)
C24A C23A H23A 120.0
Ru1 C24A H24A 130.9
C19A C24A Ru1 70.7(4)
C19A C24A H24A 120.0
C23A C24A Ru1 71.1(4)
C23A C24A C19A 120.0
C23A C24A H24A 120.0

loop_
_geom_bond_atom_site_label_1
_geom_bond_atom_site_label_2
_geom_bond_distance
Ru1 C19 2.154(2)
Ru1 C20 2.168(3)
Ru1 C21 2.177(2)
Ru1 C22 2.171(2)
Ru1 C23 2.157(2)
Ru1 C24 2.149(2)
Ru1 C19A 2.196(11)
Ru1 C20A 2.155(12)
Ru1 C21A 2.140(11)
Ru1 C22A 2.165(10)
Ru1 C23A 2.206(10)
Ru1 C24A 2.221(9)
Cl3 C4 1.735(3)
Cl4 C6 1.737(3)
S1 C1 1.692(3)
O1 C2 1.224(3)
N1 H1 0.8800
N1 C1 1.381(3)
N1 C2 1.372(3)
N2 H2 0.8800
N2 C1 1.333(3)
N2 C9 1.423(3)
C2 C3 1.496(3)
C3 C4 1.395(3)
C3 C8 1.385(3)
C4 C5 1.380(4)
C5 H5 0.9500
C5 C6 1.386(4)
C6 C7 1.381(4)
C7 H7 0.9500
C7 C8 1.383(3)
C8 H8 0.9500
C9 C10 1.368(4)
C9 C14 1.431(3)
C10 H10 0.9500
C10 C11 1.414(3)
C11 H11 0.9500
C11 C12 1.356(4)
C12 H12 0.9500
C12 C13 1.409(4)
C13 C14 1.426(4)
C13 C15 1.415(4)
C14 C18 1.411(4)
C15 H15 0.9500
C15 C16 1.351(4)
C16 H16 0.9500
C16 C17 1.407(4)
C17 H17 0.9500
C17 C18 1.371(4)
C18 H18 0.9500
C19 H19 0.9500
C19 C20 1.3900
C19 C24 1.3900
C20 H20 0.9500
C20 C21 1.3900
C21 H21 0.9500
C21 C22 1.3900
C22 H22 0.9500
C22 C23 1.3900
C23 H23 0.9500
C23 C24 1.3900
C24 H24 0.9500
C19A H19A 0.9500
C19A C20A 1.3900
C19A C24A 1.3900
C20A H20A 0.9500
C20A C21A 1.3900
C21A H21A 0.9500
C21A C22A 1.3900
C22A H22A 0.9500
C22A C23A 1.3900
C23A H23A 0.9500
C23A C24A 1.3900
C24A H24A 0.9500

loop_
_geom_hbond_atom_site_label_D
_geom_hbond_atom_site_label_H
_geom_hbond_atom_site_label_A
_geom_hbond_distance_DH
_geom_hbond_distance_HA
_geom_hbond_distance_DA
_geom_hbond_angle_DHA
N1 H1 Cl1 0.88 2.85 3.294(2) 113.2
N1 H1 Cl2 0.88 2.21 3.036(2) 156.8
N2 H2 O1 0.88 1.88 2.619(3) 140.5

loop_
_geom_torsion_atom_site_label_1
_geom_torsion_atom_site_label_2
_geom_torsion_atom_site_label_3
_geom_torsion_atom_site_label_4
_geom_torsion
Ru1 S1 C1 N1 -12.6(2)
Ru1 S1 C1 N2 168.88(18)
Ru1 C19 C20 C21 -54.07(7)
Ru1 C19 C24 C23 54.46(7)
Ru1 C20 C21 C22 -53.60(7)
Ru1 C21 C22 C23 -53.53(7)
Ru1 C22 C23 C24 -53.93(8)
Ru1 C23 C24 C19 -54.39(8)
Ru1 C19A C20A C21A -54.6(3)
Ru1 C19A C24A C23A 53.2(3)
Ru1 C20A C21A C22A -55.7(3)
Ru1 C21A C22A C23A -55.5(3)
Ru1 C22A C23A C24A -54.2(4)
Ru1 C23A C24A C19A -53.0(4)
Cl3 C4 C5 C6 -178.59(19)
Cl4 C6 C7 C8 -179.90(19)
O1 C2 C3 C4 42.8(4)
O1 C2 C3 C8 -133.5(3)
N1 C2 C3 C4 -138.7(2)
N1 C2 C3 C8 44.9(3)
N2 C9 C10 C11 176.0(2)
N2 C9 C14 C13 -175.4(2)
N2 C9 C14 C18 4.0(4)
C1 N1 C2 O1 -0.3(4)
C1 N1 C2 C3 -178.8(2)
C1 N2 C9 C10 34.0(4)
C1 N2 C9 C14 -150.0(3)
C2 N1 C1 S1 178.9(2)
C2 N1 C1 N2 -2.4(4)
C2 C3 C4 Cl3 5.2(3)
C2 C3 C4 C5 -175.9(2)
C2 C3 C8 C7 173.4(2)
C3 C4 C5 C6 2.5(4)
C4 C3 C8 C7 -3.1(4)
C4 C5 C6 Cl4 177.4(2)
C4 C5 C6 C7 -3.1(4)
C5 C6 C7 C8 0.6(4)
C6 C7 C8 C3 2.6(4)
C8 C3 C4 Cl3 -178.33(19)
C8 C3 C4 C5 0.5(4)
C9 N2 C1 S1 -1.5(4)
C9 N2 C1 N1 179.9(2)
C9 C10 C11 C12 -1.1(4)
C9 C14 C18 C17 -179.3(3)
C10 C9 C14 C13 0.6(4)
C10 C9 C14 C18 180.0(2)
C10 C11 C12 C13 1.1(4)
C11 C12 C13 C14 -0.2(4)
C11 C12 C13 C15 -179.5(3)
C12 C13 C14 C9 -0.6(4)
C12 C13 C14 C18 180.0(2)
C12 C13 C15 C16 179.9(3)
C13 C14 C18 C17 0.1(4)
C13 C15 C16 C17 0.1(4)
C14 C9 C10 C11 0.3(4)
C14 C13 C15 C16 0.6(4)
C15 C13 C14 C9 178.7(2)
C15 C13 C14 C18 -0.7(4)
C15 C16 C17 C18 -0.7(4)
C16 C17 C18 C14 0.6(4)
C19 C20 C21 Ru1 53.60(7)
C19 C20 C21 C22 0.0
C20 C19 C24 Ru1 -54.46(7)
C20 C19 C24 C23 0.0
C20 C21 C22 Ru1 53.53(7)
C20 C21 C22 C23 0.0
C21 C22 C23 Ru1 53.93(8)
C21 C22 C23 C24 0.0
C22 C23 C24 Ru1 54.39(8)
C22 C23 C24 C19 0.0
C24 C19 C20 Ru1 54.07(7)
C24 C19 C20 C21 0.0
C19A C20A C21A Ru1 55.7(3)
C19A C20A C21A C22A 0.0
C20A C19A C24A Ru1 -53.2(3)
C20A C19A C24A C23A 0.0
C20A C21A C22A Ru1 55.5(3)
C20A C21A C22A C23A 0.0
C21A C22A C23A Ru1 54.2(4)
C21A C22A C23A C24A 0.0
C22A C23A C24A Ru1 53.0(4)
C22A C23A C24A C19A 0.0
C24A C19A C20A Ru1 54.6(3)
C24A C19A C20A C21A 0.0
